data_4127050
loop_
_publ_author_name
'Jiang, Xingyu'
'Boehm, Philip'
'Hartwig, John F.'

_publ_section_title
;
 Stereodivergent Allylation of Azaaryl Acetamides and Acetates by
 Synergistic Iridium and Copper Catalysis.
;
_journal_name_full 'Journal of the American Chemical Society'
_journal_paper_doi 10.1021/jacs.7b12824
_journal_year 2018
_chemical_absolute_configuration ad
_chemical_formula_moiety 'C20 H20 N2 O S'
_chemical_formula_sum 'C20 H20 N2 O S'
_chemical_formula_weight 336.44
_space_group_crystal_system monoclinic
_space_group_IT_number 4
_space_group_name_Hall 'P 2yb'
_space_group_name_H-M_alt 'P 1 21 1'
_symmetry_space_group_name_Hall 'P 2yb'
_symmetry_space_group_name_H-M 'P 1 21 1'
_atom_sites_solution_hydrogens geom
_atom_sites_solution_primary dual
_audit_creation_date 2017-09-04
_audit_creation_method
;
Olex2 1.2
(compiled 2017.08.10 svn.r3458 for OlexSys, GUI svn.r5381)
;
_cell_angle_alpha 90
_cell_angle_beta 105.332(7)
_cell_angle_gamma 90
_cell_formula_units_Z 2
_cell_length_a 11.935(2)
_cell_length_b 5.9402(10)
_cell_length_c 12.713(2)
_cell_measurement_reflns_used 9956
_cell_measurement_temperature 100(2)
_cell_measurement_theta_max 26.620
_cell_measurement_theta_min 2.729
_cell_volume 869.2(2)
_computing_cell_refinement 'SAINT V8.38A (?, 2016)'
_computing_data_reduction 'SAINT V8.38A (?, 2016)'
_computing_molecular_graphics 'Olex2 (Dolomanov et al., 2009)'
_computing_publication_material 'Olex2 (Dolomanov et al., 2009)'
_computing_structure_refinement 'XL (Sheldrick, 2008)'
_computing_structure_solution 'XT (Sheldrick, 2015)'
_diffrn_ambient_temperature 100(2)
_diffrn_detector 'Bruker APEX2 area detector'
_diffrn_detector_area_resol_mean 7.9
_diffrn_detector_type 'CCD area detector'
_diffrn_measured_fraction_theta_full 0.998
_diffrn_measured_fraction_theta_max 0.993
_diffrn_measurement_device 'three-circle diffractometer'
_diffrn_measurement_device_type 'Bruker APEX-II CCD'
_diffrn_measurement_method '\w and \f scans'
_diffrn_radiation_monochromator 'mirror optics'
_diffrn_radiation_probe x-ray
_diffrn_radiation_type MoK\a
_diffrn_radiation_wavelength 0.71073
_diffrn_reflns_av_R_equivalents 0.0552
_diffrn_reflns_av_unetI/netI 0.0575
_diffrn_reflns_Laue_measured_fraction_full 0.998
_diffrn_reflns_Laue_measured_fraction_max 0.993
_diffrn_reflns_limit_h_max 14
_diffrn_reflns_limit_h_min -15
_diffrn_reflns_limit_k_max 7
_diffrn_reflns_limit_k_min -7
_diffrn_reflns_limit_l_max 15
_diffrn_reflns_limit_l_min -16
_diffrn_reflns_number 11627
_diffrn_reflns_point_group_measured_fraction_full 0.999
_diffrn_reflns_point_group_measured_fraction_max 0.991
_diffrn_reflns_theta_full 25.242
_diffrn_reflns_theta_max 26.652
_diffrn_reflns_theta_min 2.729
_diffrn_source 'microfocus sealed X-ray tube'
_diffrn_source_type 'Incoatec I\ms'
_diffrn_standards_number 0
_exptl_absorpt_coefficient_mu 0.195
_exptl_absorpt_correction_T_max 0.4296
_exptl_absorpt_correction_T_min 0.3131
_exptl_absorpt_correction_type multi-scan
_exptl_absorpt_process_details
'SADABS-2016/2 (Bruker,2016/2) was used for absorption correction. wR2(int) was 0.1127 before and 0.0717 after correction. The Ratio of minimum to maximum transmission is 0.7288. The \l/2 correction factor is Not present.'
_exptl_crystal_colour 'clear colourless'
_exptl_crystal_colour_lustre clear
_exptl_crystal_colour_primary colourless
_exptl_crystal_density_diffrn 1.285
_exptl_crystal_description prism
_exptl_crystal_F_000 356
_exptl_crystal_size_max 0.2
_exptl_crystal_size_mid 0.1
_exptl_crystal_size_min 0.1
_refine_diff_density_max 0.288
_refine_diff_density_min -0.227
_refine_diff_density_rms 0.069
_refine_ls_abs_structure_details
;
 Flack x determined using 1521 quotients [(I+)-(I-)]/[(I+)+(I-)]
 (Parsons, Flack and Wagner, Acta Cryst. B69 (2013) 249-259).
;
_refine_ls_abs_structure_Flack 0.01(4)
_refine_ls_extinction_coef 0.047(7)
_refine_ls_extinction_expression Fc^*^=kFc[1+0.001xFc^2^\l^3^/sin(2\q)]^-1/4^
_refine_ls_extinction_method 'SHELXL-2014/7 (Sheldrick 2014'
_refine_ls_goodness_of_fit_ref 1.069
_refine_ls_hydrogen_treatment constr
_refine_ls_matrix_type full
_refine_ls_number_parameters 220
_refine_ls_number_reflns 3624
_refine_ls_number_restraints 1
_refine_ls_restrained_S_all 1.069
_refine_ls_R_factor_all 0.0375
_refine_ls_R_factor_gt 0.0326
_refine_ls_shift/su_max 0.000
_refine_ls_shift/su_mean 0.000
_refine_ls_structure_factor_coef Fsqd
_refine_ls_weighting_details 'w=1/[\s^2^(Fo^2^)+(0.0393P)^2^+0.1090P] where P=(Fo^2^+2Fc^2^)/3'
_refine_ls_weighting_scheme calc
_refine_ls_wR_factor_gt 0.0797
_refine_ls_wR_factor_ref 0.0815
_reflns_Friedel_coverage 0.816
_reflns_Friedel_fraction_full 1.000
_reflns_Friedel_fraction_max 0.988
_reflns_number_gt 3472
_reflns_number_total 3624
_reflns_threshold_expression 'I > 2\s(I)'
_cod_data_source_file ja7b12824_si_002.cif
_cod_data_source_block trial1
_cod_original_cell_volume 869.2(3)
_cod_database_code 4127050
_shelx_shelxl_version_number 2014/7
_shelx_space_group_comment
;
The symmetry employed for this shelxl refinement is uniquely defined
by the following loop, which should always be used as a source of
symmetry information in preference to the above space-group names.
They are only intended as comments.
;
_shelx_estimated_absorpt_t_max 0.981
_shelx_estimated_absorpt_t_min 0.962
_olex2_refinement_description
;
1. Fixed Uiso
 At 1.2 times of:
  All C(H) groups, All C(H,H) groups
 At 1.5 times of:
  All C(H,H,H) groups
2.a Ternary CH refined with riding coordinates:
 C1(H1), C10(H10)
2.b Aromatic/amide H refined with riding coordinates:
 C16(H16), C2(H2), C13(H13), C15(H15), C14(H14), C5(H5), C6(H6), C9(H9),
 C7(H7), C8(H8)
2.c X=CH2 refined with riding coordinates:
 C3(H3A,H3B)
2.d Idealised Me refined as rotating group:
 C20(H20A,H20B,H20C), C19(H19A,H19B,H19C)
;
_olex2_submission_special_instructions 'No special instructions were received'

loop_
_space_group_symop_operation_xyz
'x, y, z'
'-x, y+1/2, -z'

loop_
_atom_site_label
_atom_site_type_symbol
_atom_site_fract_x
_atom_site_fract_y
_atom_site_fract_z
_atom_site_U_iso_or_equiv
_atom_site_adp_type
_atom_site_occupancy
_atom_site_site_symmetry_order
_atom_site_calc_flag
_atom_site_refinement_flags_posn
S1 S 0.17205(4) 0.81732(8) 0.34960(4) 0.01706(15) Uani 1 1 d .
O1 O 0.40002(13) 0.7253(3) 0.24698(14) 0.0241(4) Uani 1 1 d .
N1 N 0.22532(15) 0.4384(3) 0.45247(14) 0.0154(4) Uani 1 1 d .
N2 N 0.48911(16) 0.4268(3) 0.34352(15) 0.0188(4) Uani 1 1 d .
C12 C 0.18243(17) 0.5786(3) 0.52006(17) 0.0150(4) Uani 1 1 d .
C17 C 0.14687(16) 0.7931(4) 0.47743(16) 0.0153(4) Uani 1 1 d .
C16 C 0.10105(17) 0.9513(4) 0.53529(18) 0.0173(4) Uani 1 1 d .
H16 H 0.0773 1.0956 0.5054 0.021 Uiso 1 1 calc R
C4 C 0.25926(17) 0.3578(4) 0.07934(16) 0.0165(4) Uani 1 1 d .
C2 C 0.07773(19) 0.3800(4) 0.14213(17) 0.0206(5) Uani 1 1 d .
H2 H 0.0687 0.2259 0.1582 0.025 Uiso 1 1 calc R
C18 C 0.39429(18) 0.5401(4) 0.28757(17) 0.0154(4) Uani 1 1 d .
C13 C 0.17276(19) 0.5226(4) 0.62432(18) 0.0178(4) Uani 1 1 d .
H13 H 0.1970 0.3792 0.6550 0.021 Uiso 1 1 calc R
C11 C 0.22493(17) 0.5405(3) 0.36241(17) 0.0147(4) Uani 1 1 d .
C20 C 0.60328(19) 0.5234(4) 0.3503(2) 0.0250(5) Uani 1 1 d .
H20A H 0.6491 0.4172 0.3197 0.037 Uiso 1 1 calc GR
H20B H 0.6434 0.5532 0.4268 0.037 Uiso 1 1 calc GR
H20C H 0.5940 0.6645 0.3090 0.037 Uiso 1 1 calc GR
C15 C 0.09123(19) 0.8917(4) 0.63762(19) 0.0197(5) Uani 1 1 d .
H15 H 0.0596 0.9961 0.6786 0.024 Uiso 1 1 calc R
C1 C 0.19936(18) 0.4696(4) 0.15807(17) 0.0159(4) Uani 1 1 d .
H1 H 0.1941 0.6348 0.1424 0.019 Uiso 1 1 calc R
C10 C 0.27406(17) 0.4355(3) 0.27688(16) 0.0150(4) Uani 1 1 d .
H10 H 0.2839 0.2704 0.2917 0.018 Uiso 1 1 calc R
C14 C 0.1273(2) 0.6795(4) 0.68163(19) 0.0199(5) Uani 1 1 d .
H14 H 0.1204 0.6429 0.7524 0.024 Uiso 1 1 calc R
C5 C 0.2687(2) 0.4721(4) -0.01311(18) 0.0234(5) Uani 1 1 d .
H5 H 0.2349 0.6171 -0.0287 0.028 Uiso 1 1 calc R
C6 C 0.3273(2) 0.3761(5) -0.0833(2) 0.0306(6) Uani 1 1 d .
H6 H 0.3337 0.4561 -0.1461 0.037 Uiso 1 1 calc R
C9 C 0.3069(2) 0.1440(4) 0.0989(2) 0.0220(5) Uani 1 1 d .
H9 H 0.2993 0.0620 0.1608 0.026 Uiso 1 1 calc R
C3 C -0.01698(19) 0.5035(5) 0.10705(19) 0.0262(5) Uani 1 1 d .
H3A H -0.0106 0.6581 0.0903 0.031 Uiso 1 1 calc R
H3B H -0.0914 0.4377 0.0986 0.031 Uiso 1 1 calc R
C7 C 0.3761(2) 0.1642(5) -0.0616(2) 0.0308(6) Uani 1 1 d .
H7 H 0.4167 0.0990 -0.1090 0.037 Uiso 1 1 calc R
C8 C 0.3656(2) 0.0484(4) 0.0292(2) 0.0272(5) Uani 1 1 d .
H8 H 0.3987 -0.0975 0.0441 0.033 Uiso 1 1 calc R
C19 C 0.4890(2) 0.2099(4) 0.3968(2) 0.0306(6) Uani 1 1 d .
H19A H 0.4191 0.1969 0.4229 0.046 Uiso 1 1 calc GR
H19B H 0.5581 0.1980 0.4586 0.046 Uiso 1 1 calc GR
H19C H 0.4898 0.0889 0.3446 0.046 Uiso 1 1 calc GR

loop_
_atom_site_aniso_label
_atom_site_aniso_U_11
_atom_site_aniso_U_22
_atom_site_aniso_U_33
_atom_site_aniso_U_23
_atom_site_aniso_U_13
_atom_site_aniso_U_12
S1 0.0195(3) 0.0142(2) 0.0186(3) 0.0027(2) 0.00696(18) 0.0024(2)
O1 0.0194(8) 0.0182(8) 0.0337(9) 0.0072(7) 0.0052(7) -0.0015(7)
N1 0.0141(8) 0.0165(9) 0.0155(8) 0.0005(7) 0.0036(6) -0.0018(7)
N2 0.0142(9) 0.0219(9) 0.0199(9) 0.0030(8) 0.0038(7) 0.0016(8)
C12 0.0121(9) 0.0162(10) 0.0164(10) -0.0011(8) 0.0030(7) -0.0015(8)
C17 0.0124(9) 0.0160(10) 0.0173(9) -0.0004(9) 0.0033(7) -0.0023(8)
C16 0.0118(9) 0.0168(10) 0.0230(11) 0.0009(9) 0.0038(8) 0.0004(8)
C4 0.0148(9) 0.0199(11) 0.0139(9) -0.0007(8) 0.0021(7) -0.0022(8)
C2 0.0202(10) 0.0243(11) 0.0176(10) -0.0015(8) 0.0055(8) -0.0049(8)
C18 0.0154(10) 0.0157(9) 0.0158(10) -0.0011(8) 0.0055(8) 0.0013(8)
C13 0.0178(10) 0.0174(10) 0.0183(10) 0.0022(8) 0.0048(8) -0.0014(8)
C11 0.0118(9) 0.0136(9) 0.0179(10) 0.0006(8) 0.0027(7) -0.0005(8)
C20 0.0157(10) 0.0316(13) 0.0270(12) 0.0006(10) 0.0044(9) 0.0006(9)
C15 0.0157(10) 0.0204(11) 0.0238(11) -0.0041(9) 0.0067(8) 0.0003(8)
C1 0.0164(10) 0.0151(9) 0.0154(10) 0.0024(8) 0.0027(7) 0.0007(8)
C10 0.0141(9) 0.0139(10) 0.0163(10) 0.0005(8) 0.0031(7) 0.0003(8)
C14 0.0187(11) 0.0235(11) 0.0184(11) -0.0010(9) 0.0066(9) -0.0010(8)
C5 0.0256(11) 0.0256(12) 0.0184(11) 0.0046(9) 0.0049(9) 0.0040(9)
C6 0.0368(14) 0.0391(15) 0.0186(11) 0.0040(10) 0.0123(10) 0.0024(11)
C9 0.0247(11) 0.0209(12) 0.0206(11) -0.0003(9) 0.0064(9) -0.0004(9)
C3 0.0164(11) 0.0369(15) 0.0236(12) 0.0017(10) 0.0025(9) -0.0012(10)
C7 0.0280(13) 0.0413(15) 0.0255(13) -0.0084(11) 0.0116(11) 0.0036(11)
C8 0.0268(12) 0.0268(12) 0.0274(12) -0.0046(10) 0.0063(10) 0.0049(10)
C19 0.0238(12) 0.0257(12) 0.0387(15) 0.0129(12) 0.0021(11) 0.0058(11)

loop_
_atom_type_symbol
_atom_type_description
_atom_type_scat_dispersion_real
_atom_type_scat_dispersion_imag
_atom_type_scat_source
C C 0.0033 0.0016 'International Tables Vol C Tables 4.2.6.8 and 6.1.1.4'
H H 0.0000 0.0000 'International Tables Vol C Tables 4.2.6.8 and 6.1.1.4'
N N 0.0061 0.0033 'International Tables Vol C Tables 4.2.6.8 and 6.1.1.4'
O O 0.0106 0.0060 'International Tables Vol C Tables 4.2.6.8 and 6.1.1.4'
S S 0.1246 0.1234 'International Tables Vol C Tables 4.2.6.8 and 6.1.1.4'

loop_
_geom_angle_atom_site_label_1
_geom_angle_atom_site_label_2
_geom_angle_atom_site_label_3
_geom_angle
C17 S1 C11 89.00(10)
C11 N1 C12 110.54(18)
C18 N2 C20 118.42(19)
C18 N2 C19 125.7(2)
C19 N2 C20 115.84(19)
N1 C12 C17 115.37(18)
N1 C12 C13 125.4(2)
C13 C12 C17 119.21(19)
C12 C17 S1 109.07(15)
C16 C17 S1 128.98(17)
C16 C17 C12 121.94(19)
C17 C16 H16 121.1
C15 C16 C17 117.9(2)
C15 C16 H16 121.1
C5 C4 C1 119.95(19)
C9 C4 C1 121.45(19)
C9 C4 C5 118.6(2)
C1 C2 H2 118.1
C3 C2 H2 118.1
C3 C2 C1 123.8(2)
O1 C18 N2 122.6(2)
O1 C18 C10 118.73(18)
N2 C18 C10 118.66(18)
C12 C13 H13 120.6
C14 C13 C12 118.8(2)
C14 C13 H13 120.6
N1 C11 S1 116.00(16)
N1 C11 C10 122.39(19)
C10 C11 S1 121.48(15)
N2 C20 H20A 109.5
N2 C20 H20B 109.5
N2 C20 H20C 109.5
H20A C20 H20B 109.5
H20A C20 H20C 109.5
H20B C20 H20C 109.5
C16 C15 H15 119.6
C16 C15 C14 120.8(2)
C14 C15 H15 119.6
C4 C1 H1 108.2
C4 C1 C10 109.47(16)
C2 C1 C4 111.04(17)
C2 C1 H1 108.2
C2 C1 C10 111.70(17)
C10 C1 H1 108.2
C18 C10 C1 108.45(16)
C18 C10 H10 108.7
C11 C10 C18 107.62(17)
C11 C10 C1 114.67(17)
C11 C10 H10 108.7
C1 C10 H10 108.7
C13 C14 C15 121.3(2)
C13 C14 H14 119.3
C15 C14 H14 119.3
C4 C5 H5 119.7
C4 C5 C6 120.6(2)
C6 C5 H5 119.7
C5 C6 H6 120.0
C7 C6 C5 120.1(2)
C7 C6 H6 120.0
C4 C9 H9 119.6
C4 C9 C8 120.9(2)
C8 C9 H9 119.6
C2 C3 H3A 120.0
C2 C3 H3B 120.0
H3A C3 H3B 120.0
C6 C7 H7 120.2
C8 C7 C6 119.7(2)
C8 C7 H7 120.2
C9 C8 H8 119.9
C7 C8 C9 120.2(2)
C7 C8 H8 119.9
N2 C19 H19A 109.5
N2 C19 H19B 109.5
N2 C19 H19C 109.5
H19A C19 H19B 109.5
H19A C19 H19C 109.5
H19B C19 H19C 109.5

loop_
_geom_bond_atom_site_label_1
_geom_bond_atom_site_label_2
_geom_bond_distance
S1 C17 1.735(2)
S1 C11 1.754(2)
O1 C18 1.225(3)
N1 C12 1.388(3)
N1 C11 1.294(3)
N2 C18 1.347(3)
N2 C20 1.460(3)
N2 C19 1.456(3)
C12 C17 1.406(3)
C12 C13 1.401(3)
C17 C16 1.391(3)
C16 H16 0.9500
C16 C15 1.383(3)
C4 C1 1.527(3)
C4 C5 1.387(3)
C4 C9 1.386(3)
C2 H2 0.9500
C2 C1 1.509(3)
C2 C3 1.322(3)
C18 C10 1.536(3)
C13 H13 0.9500
C13 C14 1.379(3)
C11 C10 1.501(3)
C20 H20A 0.9800
C20 H20B 0.9800
C20 H20C 0.9800
C15 H15 0.9500
C15 C14 1.400(3)
C1 H1 1.0000
C1 C10 1.551(3)
C10 H10 1.0000
C14 H14 0.9500
C5 H5 0.9500
C5 C6 1.393(3)
C6 H6 0.9500
C6 C7 1.384(4)
C9 H9 0.9500
C9 C8 1.388(3)
C3 H3A 0.9500
C3 H3B 0.9500
C7 H7 0.9500
C7 C8 1.377(4)
C8 H8 0.9500
C19 H19A 0.9800
C19 H19B 0.9800
C19 H19C 0.9800
